data_1506403
loop_
_publ_author_name
'Kee, Hooi Ling'
'Kirmaier, Christine'
'Yu, Lianhe'
'Thamyongkit, Patchanita'
'Youngblood, W. Justin'
'Calder, Matthew E.'
'Ramos, Lavoisier'
'Noll, Bruce C.'
'Bocian, David F.'
'Scheidt, W. Robert'
'Birge, Robert R.'
'Lindsey, Jonathan S.'
'Holten, Dewey'

_publ_section_title
;
 Structural control of the photodynamics of boron-dipyrrin complexes.
;
_journal_issue 43
_journal_name_full 'The journal of physical chemistry. B'
_journal_page_first 20433
_journal_page_last 20443
_journal_paper_doi 10.1021/jp0525078
_journal_volume 109
_journal_year 2005
_chemical_compound_source synthesized
_chemical_formula_moiety 'C18 H17 B F2 N2'
_chemical_formula_sum 'C18 H17 B F2 N2'
_chemical_formula_weight 310.15
_space_group_IT_number 61
_symmetry_cell_setting orthorhombic
_symmetry_Int_Tables_number 61
_symmetry_space_group_name_Hall '-P 2ac 2ab'
_symmetry_space_group_name_H-M 'P b c a'
_atom_sites_solution_hydrogens geom
_atom_sites_solution_primary direct
_atom_sites_solution_secondary difmap
_audit_creation_method SHELXL-97
_cell_angle_alpha 90.00
_cell_angle_beta 90.00
_cell_angle_gamma 90.00
_cell_formula_units_Z 8
_cell_length_a 16.7533(2)
_cell_length_b 10.6616(1)
_cell_length_c 17.2351(2)
_cell_measurement_reflns_used 5727
_cell_measurement_temperature 100(2)
_cell_measurement_theta_max 35.23
_cell_measurement_theta_min 2.36
_cell_volume 3078.48(6)
_computing_cell_refinement 'Bruker APEX2/SAINT'
_computing_data_collection 'Bruker APEX2'
_computing_data_reduction 'Bruker SAINT/SHELXTL'
_computing_molecular_graphics 'Bruker SHELXTL'
_computing_publication_material 'Bruker SHELXTL'
_computing_structure_refinement 'SHELXL-97 (Sheldrick, 1997)'
_computing_structure_solution 'SHELXS-97 (Sheldrick, 1990)'
_diffrn_ambient_temperature 100(2)
_diffrn_measured_fraction_theta_full 1.000
_diffrn_measured_fraction_theta_max 1.000
_diffrn_measurement_device_type 'CCD area detector'
_diffrn_measurement_method '\f and \w scans'
_diffrn_radiation_monochromator graphite
_diffrn_radiation_probe x-ray
_diffrn_radiation_type MoK\a
_diffrn_radiation_wavelength 0.71073
_diffrn_reflns_av_R_equivalents 0.0270
_diffrn_reflns_av_sigmaI/netI 0.0244
_diffrn_reflns_limit_h_max 27
_diffrn_reflns_limit_h_min -27
_diffrn_reflns_limit_k_max 17
_diffrn_reflns_limit_k_min -9
_diffrn_reflns_limit_l_max 17
_diffrn_reflns_limit_l_min -28
_diffrn_reflns_number 33256
_diffrn_reflns_theta_full 35.48
_diffrn_reflns_theta_max 35.48
_diffrn_reflns_theta_min 2.36
_diffrn_source 'fine-focus sealed tube'
_diffrn_source_type 'Siemens KFFMO2K-90'
_exptl_absorpt_coefficient_mu 0.095
_exptl_absorpt_correction_T_max 0.9803
_exptl_absorpt_correction_T_min 0.9407
_exptl_absorpt_correction_type multi-scan
_exptl_absorpt_process_details 'Blessing, R. H. Acta Cryst. (1995) A51. 33-38.'
_exptl_crystal_colour orange
_exptl_crystal_density_diffrn 1.338
_exptl_crystal_density_meas 0
_exptl_crystal_density_method 'not measured'
_exptl_crystal_description 'triangular plate'
_exptl_crystal_F_000 1296
_exptl_crystal_size_max 0.65
_exptl_crystal_size_mid 0.41
_exptl_crystal_size_min 0.21
_refine_diff_density_max 0.661
_refine_diff_density_min -0.272
_refine_diff_density_rms 0.075
_refine_ls_extinction_method none
_refine_ls_goodness_of_fit_ref 1.060
_refine_ls_hydrogen_treatment constr
_refine_ls_matrix_type full
_refine_ls_number_parameters 211
_refine_ls_number_reflns 7027
_refine_ls_number_restraints 0
_refine_ls_restrained_S_all 1.060
_refine_ls_R_factor_all 0.0576
_refine_ls_R_factor_gt 0.0454
_refine_ls_shift/su_max 0.000
_refine_ls_shift/su_mean 0.000
_refine_ls_structure_factor_coef Fsqd
_refine_ls_weighting_details 'calc w=1/[\s^2^(Fo^2^)+(0.0890P)^2^+0.3096P] where P=(Fo^2^+2Fc^2^)/3'
_refine_ls_weighting_scheme calc
_refine_ls_wR_factor_gt 0.1312
_refine_ls_wR_factor_ref 0.1394
_reflns_number_gt 5581
_reflns_number_total 7027
_reflns_threshold_expression >2sigma(I)
_cod_data_source_file jp0525078si20050512_100656.cif
_cod_data_source_block bcn32
_cod_database_code 1506403

loop_
_symmetry_equiv_pos_as_xyz
'x, y, z'
'-x+1/2, -y, z+1/2'
'-x, y+1/2, -z+1/2'
'x+1/2, -y+1/2, -z'
'-x, -y, -z'
'x-1/2, y, -z-1/2'
'x, -y-1/2, z-1/2'
'-x-1/2, y-1/2, z'

loop_
_atom_site_label
_atom_site_type_symbol
_atom_site_fract_x
_atom_site_fract_y
_atom_site_fract_z
_atom_site_U_iso_or_equiv
_atom_site_adp_type
_atom_site_occupancy
_atom_site_symmetry_multiplicity
_atom_site_calc_flag
_atom_site_refinement_flags
B1 B 0.09149(5) 0.20058(8) 0.27526(5) 0.01433(14) Uani 1 1 d .
F1 F 0.02635(3) 0.28107(5) 0.27368(3) 0.02123(11) Uani 1 1 d .
F2 F 0.08625(3) 0.12269(5) 0.33955(3) 0.02015(11) Uani 1 1 d .
N1 N 0.17010(4) 0.27830(6) 0.27773(4) 0.01441(12) Uani 1 1 d .
N2 N 0.09553(4) 0.12172(6) 0.19968(4) 0.01359(12) Uani 1 1 d .
C1 C 0.19230(5) 0.35936(8) 0.33332(5) 0.01793(14) Uani 1 1 d .
H1 H 0.1622 0.3775 0.3786 0.022 Uiso 1 1 calc R
C2 C 0.26660(5) 0.41373(8) 0.31496(5) 0.01906(15) Uani 1 1 d .
H2 H 0.2951 0.4736 0.3450 0.023 Uiso 1 1 calc R
C3 C 0.29004(5) 0.36279(7) 0.24455(5) 0.01631(13) Uani 1 1 d .
H3 H 0.3379 0.3809 0.2172 0.020 Uiso 1 1 calc R
C4 C 0.22925(4) 0.27859(7) 0.22109(4) 0.01365(12) Uani 1 1 d .
C5 C 0.22180(4) 0.20679(7) 0.15366(4) 0.01301(12) Uani 1 1 d .
C6 C 0.15484(4) 0.13014(7) 0.14339(4) 0.01338(12) Uani 1 1 d .
C7 C 0.13566(4) 0.04578(7) 0.08285(4) 0.01607(13) Uani 1 1 d .
H7 H 0.1656 0.0323 0.0368 0.019 Uiso 1 1 calc R
C8 C 0.06519(5) -0.01347(8) 0.10309(5) 0.01803(14) Uani 1 1 d .
H8 H 0.0376 -0.0752 0.0737 0.022 Uiso 1 1 calc R
C9 C 0.04230(4) 0.03545(7) 0.17565(5) 0.01664(14) Uani 1 1 d .
H9 H -0.0040 0.0111 0.2036 0.020 Uiso 1 1 calc R
C10 C 0.28439(4) 0.21048(7) 0.09219(4) 0.01351(12) Uani 1 1 d .
C11 C 0.26884(4) 0.27447(7) 0.02248(4) 0.01499(13) Uani 1 1 d .
C12 C 0.32651(5) 0.27104(7) -0.03611(5) 0.01721(14) Uani 1 1 d .
H12 H 0.3167 0.3146 -0.0832 0.021 Uiso 1 1 calc R
C13 C 0.39799(5) 0.20557(7) -0.02745(5) 0.01751(14) Uani 1 1 d .
C14 C 0.41269(4) 0.14631(7) 0.04311(5) 0.01739(14) Uani 1 1 d .
H14 H 0.4620 0.1039 0.0504 0.021 Uiso 1 1 calc R
C15 C 0.35717(4) 0.14731(7) 0.10341(4) 0.01494(13) Uani 1 1 d .
C16 C 0.19291(5) 0.34805(8) 0.01036(5) 0.02061(15) Uani 1 1 d .
H16A H 0.2012 0.4106 -0.0305 0.031 Uiso 1 1 calc R
H16B H 0.1782 0.3904 0.0588 0.031 Uiso 1 1 calc R
H16C H 0.1499 0.2909 -0.0051 0.031 Uiso 1 1 calc R
C17 C 0.45696(6) 0.19700(9) -0.09316(5) 0.02538(18) Uani 1 1 d .
H17A H 0.5102 0.2195 -0.0743 0.038 Uiso 1 1 calc R
H17B H 0.4412 0.2549 -0.1346 0.038 Uiso 1 1 calc R
H17C H 0.4578 0.1111 -0.1134 0.038 Uiso 1 1 calc R
C18 C 0.37551(5) 0.07898(8) 0.17779(5) 0.01963(15) Uani 1 1 d .
H18A H 0.4188 0.0189 0.1688 0.029 Uiso 1 1 calc R
H18B H 0.3278 0.0341 0.1954 0.029 Uiso 1 1 calc R
H18C H 0.3919 0.1395 0.2175 0.029 Uiso 1 1 calc R

loop_
_atom_site_aniso_label
_atom_site_aniso_U_11
_atom_site_aniso_U_22
_atom_site_aniso_U_33
_atom_site_aniso_U_23
_atom_site_aniso_U_13
_atom_site_aniso_U_12
B1 0.0148(3) 0.0138(3) 0.0144(3) -0.0003(3) 0.0014(2) 0.0010(3)
F1 0.0173(2) 0.0202(2) 0.0262(3) -0.00614(18) -0.00034(18) 0.00559(17)
F2 0.0227(2) 0.0220(2) 0.0157(2) 0.00358(17) 0.00295(17) -0.00337(18)
N1 0.0159(3) 0.0144(3) 0.0129(3) -0.0011(2) 0.0008(2) -0.0010(2)
N2 0.0127(2) 0.0126(3) 0.0155(3) -0.0004(2) 0.00086(19) -0.00031(19)
C1 0.0223(3) 0.0177(3) 0.0138(3) -0.0024(2) 0.0001(3) -0.0019(3)
C2 0.0230(3) 0.0183(3) 0.0158(3) -0.0016(3) -0.0030(3) -0.0050(3)
C3 0.0169(3) 0.0162(3) 0.0158(3) 0.0007(2) -0.0018(2) -0.0029(2)
C4 0.0139(3) 0.0143(3) 0.0128(3) -0.0001(2) 0.0001(2) -0.0012(2)
C5 0.0132(3) 0.0132(3) 0.0127(3) 0.0008(2) -0.0003(2) -0.0001(2)
C6 0.0133(3) 0.0133(3) 0.0135(3) -0.0005(2) 0.0004(2) -0.0004(2)
C7 0.0168(3) 0.0153(3) 0.0160(3) -0.0023(2) -0.0003(2) 0.0002(2)
C8 0.0174(3) 0.0156(3) 0.0211(3) -0.0043(3) -0.0014(3) -0.0018(2)
C9 0.0146(3) 0.0141(3) 0.0213(3) -0.0012(3) 0.0002(2) -0.0019(2)
C10 0.0131(3) 0.0141(3) 0.0133(3) -0.0003(2) 0.0005(2) -0.0010(2)
C11 0.0166(3) 0.0155(3) 0.0129(3) -0.0007(2) 0.0003(2) -0.0011(2)
C12 0.0200(3) 0.0177(3) 0.0140(3) -0.0005(2) 0.0021(2) -0.0028(3)
C13 0.0180(3) 0.0171(3) 0.0174(3) -0.0030(3) 0.0045(2) -0.0046(2)
C14 0.0139(3) 0.0174(3) 0.0208(3) -0.0018(3) 0.0026(2) -0.0017(2)
C15 0.0133(3) 0.0152(3) 0.0164(3) -0.0004(2) 0.0001(2) -0.0014(2)
C16 0.0215(3) 0.0228(4) 0.0175(3) 0.0024(3) -0.0009(3) 0.0045(3)
C17 0.0240(4) 0.0279(4) 0.0243(4) -0.0026(3) 0.0107(3) -0.0036(3)
C18 0.0164(3) 0.0221(4) 0.0204(3) 0.0040(3) -0.0012(3) 0.0015(3)

loop_
_atom_type_symbol
_atom_type_description
_atom_type_scat_dispersion_real
_atom_type_scat_dispersion_imag
_atom_type_scat_source
C C 0.0033 0.0016 'International Tables Vol C Tables 4.2.6.8 and 6.1.1.4'
H H 0.0000 0.0000 'International Tables Vol C Tables 4.2.6.8 and 6.1.1.4'
B B 0.0013 0.0007 'International Tables Vol C Tables 4.2.6.8 and 6.1.1.4'
N N 0.0061 0.0033 'International Tables Vol C Tables 4.2.6.8 and 6.1.1.4'
F F 0.0171 0.0103 'International Tables Vol C Tables 4.2.6.8 and 6.1.1.4'

loop_
_geom_angle_atom_site_label_1
_geom_angle_atom_site_label_2
_geom_angle_atom_site_label_3
_geom_angle
F2 B1 F1 109.63(6)
F2 B1 N2 110.42(6)
F1 B1 N2 110.64(6)
F2 B1 N1 110.51(6)
F1 B1 N1 109.66(6)
N2 B1 N1 105.92(6)
C1 N1 C4 107.58(6)
C1 N1 B1 126.60(6)
C4 N1 B1 125.79(6)
C9 N2 C6 107.61(6)
C9 N2 B1 126.82(6)
C6 N2 B1 125.55(6)
N1 C1 C2 110.43(7)
N1 C1 H1 124.8
C2 C1 H1 124.8
C3 C2 C1 106.60(7)
C3 C2 H2 126.7
C1 C2 H2 126.7
C2 C3 C4 107.13(7)
C2 C3 H3 126.4
C4 C3 H3 126.4
N1 C4 C5 121.25(6)
N1 C4 C3 108.26(6)
C5 C4 C3 130.46(7)
C4 C5 C6 119.80(7)
C4 C5 C10 120.91(6)
C6 C5 C10 119.30(6)
N2 C6 C5 121.46(6)
N2 C6 C7 108.13(6)
C5 C6 C7 130.30(7)
C8 C7 C6 107.34(7)
C8 C7 H7 126.3
C6 C7 H7 126.3
C7 C8 C9 106.68(7)
C7 C8 H8 126.7
C9 C8 H8 126.7
N2 C9 C8 110.23(7)
N2 C9 H9 124.9
C8 C9 H9 124.9
C11 C10 C15 120.70(7)
C11 C10 C5 119.31(6)
C15 C10 C5 119.96(6)
C12 C11 C10 118.46(7)
C12 C11 C16 119.75(7)
C10 C11 C16 121.79(7)
C13 C12 C11 121.96(7)
C13 C12 H12 119.0
C11 C12 H12 119.0
C14 C13 C12 118.20(7)
C14 C13 C17 120.90(8)
C12 C13 C17 120.89(8)
C13 C14 C15 121.97(7)
C13 C14 H14 119.0
C15 C14 H14 119.0
C14 C15 C10 118.64(7)
C14 C15 C18 119.64(7)
C10 C15 C18 121.71(7)
C11 C16 H16A 109.5
C11 C16 H16B 109.5
H16A C16 H16B 109.5
C11 C16 H16C 109.5
H16A C16 H16C 109.5
H16B C16 H16C 109.5
C13 C17 H17A 109.5
C13 C17 H17B 109.5
H17A C17 H17B 109.5
C13 C17 H17C 109.5
H17A C17 H17C 109.5
H17B C17 H17C 109.5
C15 C18 H18A 109.5
C15 C18 H18B 109.5
H18A C18 H18B 109.5
C15 C18 H18C 109.5
H18A C18 H18C 109.5
H18B C18 H18C 109.5

loop_
_geom_bond_atom_site_label_1
_geom_bond_atom_site_label_2
_geom_bond_distance
B1 F2 1.3874(10)
B1 F1 1.3886(9)
B1 N2 1.5520(11)
B1 N1 1.5566(11)
N1 C1 1.3429(10)
N1 C4 1.3909(10)
N2 C9 1.3464(10)
N2 C6 1.3916(10)
C1 C2 1.4092(11)
C1 H1 0.9500
C2 C3 1.3864(11)
C2 H2 0.9500
C3 C4 1.4165(10)
C3 H3 0.9500
C4 C5 1.3972(10)
C5 C6 1.3991(10)
C5 C10 1.4912(10)
C6 C7 1.4145(10)
C7 C8 1.3838(11)
C7 H7 0.9500
C8 C9 1.4083(11)
C8 H8 0.9500
C9 H9 0.9500
C10 C11 1.4059(10)
C10 C15 1.4062(10)
C11 C12 1.3980(11)
C11 C16 1.5091(11)
C12 C13 1.3942(11)
C12 H12 0.9500
C13 C14 1.3922(12)
C13 C17 1.5056(11)
C14 C15 1.3948(11)
C14 H14 0.9500
C15 C18 1.5061(11)
C16 H16A 0.9800
C16 H16B 0.9800
C16 H16C 0.9800
C17 H17A 0.9800
C17 H17B 0.9800
C17 H17C 0.9800
C18 H18A 0.9800
C18 H18B 0.9800
C18 H18C 0.9800
